data_7215198
loop_
_publ_author_name
'Patil, Komal M.'
'Cameron, Scott A.'
'Moratti, Stephen C.'
'Hanton, Lyall R.'

_publ_section_title
;
 Effect of anion on Ag(i) meso-helical chains formed with
 4,4&#x2032;-dipyridyl ketone: solvent versus anion bridging and anion
 effects on the strength of ligand binding
;
_journal_issue 21
_journal_name_full CrystEngComm
_journal_page_first 4587
_journal_paper_doi 10.1039/c4ce00155a
_journal_volume 16
_journal_year 2014
_chemical_formula_sum 'C22 H16 Ag B F4 N4 O2'
_chemical_formula_weight 563.07
_chemical_name_systematic
;
 ?
;
_space_group_IT_number 14
_symmetry_cell_setting monoclinic
_symmetry_space_group_name_Hall '-P 2ybc'
_symmetry_space_group_name_H-M 'P 1 21/c 1'
_atom_sites_solution_hydrogens geom
_atom_sites_solution_primary direct
_atom_sites_solution_secondary difmap
_audit_creation_method SHELXL-97
_cell_angle_alpha 90
_cell_angle_beta 93.782(4)
_cell_angle_gamma 90
_cell_formula_units_Z 4
_cell_length_a 11.020(11)
_cell_length_b 18.3216(17)
_cell_length_c 10.7558(10)
_cell_measurement_reflns_used 9900
_cell_measurement_temperature 90(2)
_cell_measurement_theta_max 28.27
_cell_measurement_theta_min 2.2
_cell_volume 2167(2)
_computing_cell_refinement 'Bruker SAINT'
_computing_data_collection 'Bruker APEX2'
_computing_data_reduction 'Bruker SAINT'
_computing_molecular_graphics 'Bruker SHELXTL'
_computing_publication_material 'Bruker SHELXTL'
_computing_structure_refinement 'SHELXL-97 (Sheldrick, 2008)'
_computing_structure_solution 'SIR97 (Altomare et al., 1999)'
_diffrn_ambient_temperature 90(2)
_diffrn_measured_fraction_theta_full 0.998
_diffrn_measured_fraction_theta_max 0.998
_diffrn_measurement_device_type 'Bruker APEXII CCD area detector'
_diffrn_measurement_method '\f and \w scans'
_diffrn_radiation_monochromator graphite
_diffrn_radiation_source 'fine-focus sealed tube'
_diffrn_radiation_type MoK\a
_diffrn_radiation_wavelength 0.71073
_diffrn_reflns_av_R_equivalents 0.0347
_diffrn_reflns_av_sigmaI/netI 0.0237
_diffrn_reflns_limit_h_max 13
_diffrn_reflns_limit_h_min -13
_diffrn_reflns_limit_k_max 18
_diffrn_reflns_limit_k_min -22
_diffrn_reflns_limit_l_max 13
_diffrn_reflns_limit_l_min -13
_diffrn_reflns_number 26132
_diffrn_reflns_theta_full 26.41
_diffrn_reflns_theta_max 26.41
_diffrn_reflns_theta_min 1.85
_diffrn_standards_number 0
_exptl_absorpt_coefficient_mu 0.994
_exptl_absorpt_correction_T_max 0.7454
_exptl_absorpt_correction_T_min 0.6590
_exptl_absorpt_correction_type multi-scan
_exptl_absorpt_process_details 'SADABS (Bruker, 2004)'
_exptl_crystal_colour colourless
_exptl_crystal_density_diffrn 1.728
_exptl_crystal_density_method 'not measured'
_exptl_crystal_description block
_exptl_crystal_F_000 1120
_exptl_crystal_size_max 0.50
_exptl_crystal_size_mid 0.39
_exptl_crystal_size_min 0.29
_refine_diff_density_max 0.680
_refine_diff_density_min -0.382
_refine_diff_density_rms 0.067
_refine_ls_extinction_method none
_refine_ls_goodness_of_fit_ref 1.083
_refine_ls_hydrogen_treatment mixed
_refine_ls_matrix_type full
_refine_ls_number_parameters 307
_refine_ls_number_reflns 4439
_refine_ls_number_restraints 0
_refine_ls_restrained_S_all 1.083
_refine_ls_R_factor_all 0.0263
_refine_ls_R_factor_gt 0.0221
_refine_ls_shift/su_max 0.002
_refine_ls_shift/su_mean 0.000
_refine_ls_structure_factor_coef Fsqd
_refine_ls_weighting_details 'calc w=1/[\s^2^(Fo^2^)+(0.0186P)^2^+2.2021P] where P=(Fo^2^+2Fc^2^)/3'
_refine_ls_weighting_scheme calc
_refine_ls_wR_factor_gt 0.0502
_refine_ls_wR_factor_ref 0.0559
_reflns_number_gt 3989
_reflns_number_total 4439
_reflns_threshold_expression >2\s(I)
_cod_data_source_file c4ce00155a2.cif
_cod_data_source_block Complex_7(kp03_40C)
_cod_depositor_comments
;
The following automatic conversions were performed:

'_symmetry_cell_setting' value 'Monoclinic' changed to 'monoclinic'
according to
/usr/data/users/saulius/crontab/automatic-downloads/rss-feeds/RSC/lib/dictionaries/cif_core.dic
dictionary named 'cif_core.dic' version 2.4.2 from 2011-04-26.

Automatic conversion script
Id: cif_fix_values 2281 2013-09-26 08:29:07Z andrius 

 Adding full bibliography for 7215192--7215200.cif.
;
_cod_original_cell_volume 2167.4(5)
_cod_original_sg_symbol_H-M P2(1)/c
_cod_database_code 7215198

loop_
_symmetry_equiv_pos_as_xyz
'x, y, z'
'-x, y+1/2, -z+1/2'
'-x, -y, -z'
'x, -y-1/2, z-1/2'

loop_
_atom_site_label
_atom_site_type_symbol
_atom_site_fract_x
_atom_site_fract_y
_atom_site_fract_z
_atom_site_U_iso_or_equiv
_atom_site_adp_type
_atom_site_occupancy
_atom_site_symmetry_multiplicity
_atom_site_calc_flag
_atom_site_refinement_flags
C1 C 0.51912(19) 0.83013(11) 0.59284(19) 0.0169(4) Uani 1 1 d .
H1 H 0.4950 0.8616 0.6545 0.020 Uiso 1 1 calc R
C2 C 0.45882(19) 0.76406(11) 0.57597(19) 0.0167(4) Uani 1 1 d .
H2 H 0.3976 0.7508 0.6271 0.020 Uiso 1 1 calc R
C3 C 0.49168(19) 0.71806(11) 0.48114(19) 0.0150(4) Uani 1 1 d .
C4 C 0.5854(2) 0.73950(12) 0.40934(19) 0.0181(4) Uani 1 1 d .
H4 H 0.6089 0.7100 0.3449 0.022 Uiso 1 1 calc R
C5 C 0.6436(2) 0.80522(12) 0.43443(19) 0.0194(4) Uani 1 1 d .
H5 H 0.7081 0.8185 0.3874 0.023 Uiso 1 1 calc R
C6 C 0.42267(18) 0.64886(11) 0.44944(19) 0.0155(4) Uani 1 1 d .
C7 C 0.41788(18) 0.58979(11) 0.54535(19) 0.0146(4) Uani 1 1 d .
C8 C 0.34055(19) 0.53056(11) 0.5207(2) 0.0162(4) Uani 1 1 d .
H8 H 0.2935 0.5274 0.4458 0.019 Uiso 1 1 calc R
C9 C 0.33529(19) 0.47672(11) 0.6098(2) 0.0178(4) Uani 1 1 d .
H9 H 0.2830 0.4375 0.5930 0.021 Uiso 1 1 calc R
C10 C 0.47842(19) 0.53343(12) 0.7400(2) 0.0197(4) Uani 1 1 d .
H10 H 0.5271 0.5340 0.8141 0.024 Uiso 1 1 calc R
C11 C 0.48976(19) 0.59077(11) 0.65676(19) 0.0175(4) Uani 1 1 d .
H11 H 0.5440 0.6288 0.6751 0.021 Uiso 1 1 calc R
C12 C 0.7987(2) 1.09081(11) 0.44162(19) 0.0180(4) Uani 1 1 d .
H21 H 0.7927 1.0602 0.3726 0.022 Uiso 1 1 calc R
C13 C 0.8351(2) 1.16204(11) 0.42594(19) 0.0175(4) Uani 1 1 d .
H22 H 0.8521 1.1790 0.3474 0.021 Uiso 1 1 calc R
C14 C 0.84629(17) 1.20833(11) 0.52865(18) 0.0128(4) Uani 1 1 d .
C15 C 0.81821(19) 1.18070(11) 0.64316(18) 0.0154(4) Uani 1 1 d .
H24 H 0.8240 1.2101 0.7138 0.018 Uiso 1 1 calc R
C16 C 0.78148(19) 1.10888(11) 0.65097(19) 0.0171(4) Uani 1 1 d .
H25 H 0.7628 1.0909 0.7283 0.021 Uiso 1 1 calc R
C17 C 0.87843(18) 1.28752(11) 0.51408(18) 0.0135(4) Uani 1 1 d .
C18 C 0.96483(18) 1.32263(11) 0.60977(18) 0.0131(4) Uani 1 1 d .
C19 C 0.96401(18) 1.39812(11) 0.62304(19) 0.0159(4) Uani 1 1 d .
H28 H 0.9116 1.4268 0.5723 0.019 Uiso 1 1 calc R
C20 C 1.04274(19) 1.42984(11) 0.7133(2) 0.0169(4) Uani 1 1 d .
H29 H 1.0401 1.4802 0.7237 0.020 Uiso 1 1 calc R
C21 C 1.12438(19) 1.31878(11) 0.7707(2) 0.0183(4) Uani 1 1 d .
H30 H 1.1802 1.2916 0.8201 0.022 Uiso 1 1 calc R
C22 C 1.04723(18) 1.28215(11) 0.68484(19) 0.0163(4) Uani 1 1 d .
H31 H 1.0506 1.2316 0.6777 0.020 Uiso 1 1 calc R
N1 N 0.61066(16) 0.85070(9) 0.52423(15) 0.0157(4) Uani 1 1 d .
N2 N 0.40143(16) 0.47759(10) 0.71961(17) 0.0192(4) Uani 1 1 d .
N3 N 0.77140(16) 1.06380(9) 0.55291(16) 0.0156(4) Uani 1 1 d .
N4 N 1.12279(16) 1.39118(9) 0.78642(17) 0.0177(4) Uani 1 1 d .
O1 O 0.37114(14) 0.64257(8) 0.34662(14) 0.0221(3) Uani 1 1 d .
O2 O 0.83148(14) 1.32229(8) 0.42709(13) 0.0183(3) Uani 1 1 d .
Ag1 Ag 0.722039(14) 0.948316(8) 0.582069(15) 0.01755(6) Uani 1 1 d .
B1 B 0.1639(2) 0.09518(13) 0.7918(2) 0.0180(5) Uani 1 1 d .
F1 F 0.07112(15) 0.10789(8) 0.70263(16) 0.0453(4) Uani 1 1 d .
F2 F 0.12013(14) 0.06472(8) 0.89749(14) 0.0378(4) Uani 1 1 d .
F3 F 0.22477(12) 0.16052(7) 0.82317(12) 0.0234(3) Uani 1 1 d .
F4 F 0.24677(12) 0.04652(7) 0.74433(13) 0.0305(3) Uani 1 1 d .

loop_
_atom_site_aniso_label
_atom_site_aniso_U_11
_atom_site_aniso_U_22
_atom_site_aniso_U_33
_atom_site_aniso_U_23
_atom_site_aniso_U_13
_atom_site_aniso_U_12
C1 0.0195(11) 0.0153(11) 0.0156(10) -0.0019(8) -0.0002(8) 0.0020(8)
C2 0.0159(10) 0.0176(11) 0.0169(10) 0.0013(8) 0.0022(8) -0.0016(8)
C3 0.0161(10) 0.0122(10) 0.0160(10) 0.0016(8) -0.0031(8) -0.0001(8)
C4 0.0222(11) 0.0179(11) 0.0142(10) -0.0027(8) 0.0012(8) -0.0025(9)
C5 0.0193(11) 0.0222(12) 0.0170(10) 0.0005(9) 0.0033(8) -0.0044(9)
C6 0.0138(10) 0.0151(10) 0.0177(10) -0.0009(8) 0.0028(8) -0.0002(8)
C7 0.0119(10) 0.0132(10) 0.0191(10) -0.0011(8) 0.0039(8) 0.0011(8)
C8 0.0147(10) 0.0138(10) 0.0200(11) -0.0036(8) 0.0011(8) 0.0000(8)
C9 0.0175(10) 0.0127(10) 0.0236(11) -0.0021(8) 0.0039(9) -0.0005(8)
C10 0.0166(11) 0.0211(11) 0.0209(11) 0.0019(9) -0.0018(8) 0.0005(9)
C11 0.0148(10) 0.0158(11) 0.0217(11) -0.0017(8) 0.0006(8) -0.0016(8)
C12 0.0236(11) 0.0149(11) 0.0155(10) -0.0045(8) 0.0021(8) -0.0012(8)
C13 0.0233(11) 0.0164(11) 0.0130(10) 0.0000(8) 0.0036(8) -0.0009(9)
C14 0.0114(9) 0.0126(10) 0.0142(10) -0.0002(8) -0.0008(7) 0.0004(7)
C15 0.0190(11) 0.0155(10) 0.0115(9) -0.0027(8) 0.0002(8) -0.0029(8)
C16 0.0193(11) 0.0182(11) 0.0136(10) 0.0016(8) -0.0010(8) -0.0033(8)
C17 0.0138(10) 0.0142(10) 0.0131(10) -0.0023(8) 0.0055(8) -0.0005(8)
C18 0.0141(10) 0.0128(10) 0.0127(9) 0.0005(8) 0.0033(8) -0.0013(8)
C19 0.0158(10) 0.0146(10) 0.0173(10) 0.0017(8) 0.0016(8) 0.0011(8)
C20 0.0174(10) 0.0091(10) 0.0240(11) -0.0002(8) 0.0016(8) -0.0001(8)
C21 0.0163(10) 0.0142(10) 0.0240(11) 0.0007(8) -0.0023(9) 0.0012(8)
C22 0.0166(10) 0.0107(10) 0.0217(11) 0.0003(8) 0.0022(8) -0.0003(8)
N1 0.0177(9) 0.0145(9) 0.0144(8) 0.0027(7) -0.0022(7) -0.0032(7)
N2 0.0182(9) 0.0160(9) 0.0239(10) 0.0028(7) 0.0048(7) 0.0024(7)
N3 0.0162(9) 0.0121(9) 0.0182(9) 0.0003(7) -0.0006(7) -0.0017(7)
N4 0.0155(9) 0.0134(9) 0.0241(10) -0.0019(7) -0.0011(7) -0.0009(7)
O1 0.0268(9) 0.0214(8) 0.0177(8) -0.0004(6) -0.0018(6) -0.0062(7)
O2 0.0268(8) 0.0148(7) 0.0131(7) 0.0010(6) -0.0006(6) 0.0010(6)
Ag1 0.01816(9) 0.01046(9) 0.02343(9) 0.00145(6) -0.00319(6) -0.00235(6)
B1 0.0177(12) 0.0103(11) 0.0258(13) 0.0015(9) -0.0005(10) 0.0004(9)
F1 0.0442(10) 0.0221(8) 0.0648(11) 0.0047(7) -0.0331(8) 0.0017(7)
F2 0.0443(9) 0.0290(8) 0.0419(9) 0.0038(7) 0.0173(7) -0.0050(7)
F3 0.0264(7) 0.0147(6) 0.0289(7) -0.0014(5) 0.0001(5) -0.0033(5)
F4 0.0246(7) 0.0272(7) 0.0396(8) -0.0147(6) 0.0002(6) 0.0037(6)

loop_
_atom_type_symbol
_atom_type_description
_atom_type_scat_dispersion_real
_atom_type_scat_dispersion_imag
_atom_type_scat_source
C C 0.0033 0.0016 'International Tables Vol C Tables 4.2.6.8 and 6.1.1.4'
B B 0.0013 0.0007 'International Tables Vol C Tables 4.2.6.8 and 6.1.1.4'
N N 0.0061 0.0033 'International Tables Vol C Tables 4.2.6.8 and 6.1.1.4'
O O 0.0106 0.0060 'International Tables Vol C Tables 4.2.6.8 and 6.1.1.4'
F F 0.0171 0.0103 'International Tables Vol C Tables 4.2.6.8 and 6.1.1.4'
Ag Ag -0.8971 1.1015 'International Tables Vol C Tables 4.2.6.8 and 6.1.1.4'
H H 0.0000 0.0000 'International Tables Vol C Tables 4.2.6.8 and 6.1.1.4'

loop_
_geom_angle_atom_site_label_1
_geom_angle_atom_site_label_2
_geom_angle_atom_site_label_3
_geom_angle
_geom_angle_site_symmetry_3
N1 C1 C2 122.93(19) .
N1 C1 H1 118.5 .
C2 C1 H1 118.5 .
C1 C2 C3 118.70(19) .
C1 C2 H2 120.6 .
C3 C2 H2 120.6 .
C4 C3 C2 118.46(19) .
C4 C3 C6 119.71(18) .
C2 C3 C6 121.69(18) .
C5 C4 C3 119.39(19) .
C5 C4 H4 120.3 .
C3 C4 H4 120.3 .
N1 C5 C4 122.49(19) .
N1 C5 H5 118.8 .
C4 C5 H5 118.8 .
O1 C6 C7 121.51(18) .
O1 C6 C3 118.98(18) .
C7 C6 C3 119.51(17) .
C11 C7 C8 118.62(19) .
C11 C7 C6 122.66(18) .
C8 C7 C6 118.70(18) .
C9 C8 C7 118.56(19) .
C9 C8 H8 120.7 .
C7 C8 H8 120.7 .
N2 C9 C8 123.8(2) .
N2 C9 H9 118.1 .
C8 C9 H9 118.1 .
N2 C10 C11 123.7(2) .
N2 C10 H10 118.2 .
C11 C10 H10 118.2 .
C10 C11 C7 118.33(19) .
C10 C11 H11 120.8 .
C7 C11 H11 120.8 .
N3 C12 C13 122.68(19) .
N3 C12 H21 118.7 .
C13 C12 H21 118.7 .
C12 C13 C14 119.40(19) .
C12 C13 H22 120.3 .
C14 C13 H22 120.3 .
C15 C14 C13 118.02(19) .
C15 C14 C17 120.86(18) .
C13 C14 C17 120.95(18) .
C16 C15 C14 119.06(19) .
C16 C15 H24 120.5 .
C14 C15 H24 120.5 .
N3 C16 C15 123.33(19) .
N3 C16 H25 118.3 .
C15 C16 H25 118.3 .
O2 C17 C18 121.35(18) .
O2 C17 C14 119.59(18) .
C18 C17 C14 119.03(17) .
C22 C18 C19 118.69(19) .
C22 C18 C17 122.02(18) .
C19 C18 C17 119.28(18) .
C20 C19 C18 118.76(19) .
C20 C19 H28 120.6 .
C18 C19 H28 120.6 .
N4 C20 C19 123.00(19) .
N4 C20 H29 118.5 .
C19 C20 H29 118.5 .
N4 C21 C22 123.5(2) .
N4 C21 H30 118.3 .
C22 C21 H30 118.2 .
C21 C22 C18 118.47(19) .
C21 C22 H31 120.8 .
C18 C22 H31 120.8 .
C1 N1 C5 117.98(18) .
C1 N1 Ag1 119.34(14) .
C5 N1 Ag1 121.86(14) .
C10 N2 C9 116.94(18) .
C16 N3 C12 117.50(18) .
C16 N3 Ag1 119.14(14) .
C12 N3 Ag1 123.27(14) .
C21 N4 C20 117.54(18) .
C21 N4 Ag1 119.69(14) 2_756
C20 N4 Ag1 122.12(13) 2_756
N3 Ag1 N1 149.54(6) .
N3 Ag1 N4 109.33(6) 2_746
N1 Ag1 N4 99.89(6) 2_746
F1 B1 F2 111.1(2) .
F1 B1 F4 109.02(19) .
F2 B1 F4 108.34(18) .
F1 B1 F3 110.14(18) .
F2 B1 F3 109.53(19) .
F4 B1 F3 108.69(18) .

loop_
_geom_bond_atom_site_label_1
_geom_bond_atom_site_label_2
_geom_bond_distance
_geom_bond_site_symmetry_2
C1 N1 1.341(3) .
C1 C2 1.387(3) .
C1 H1 0.9300 .
C2 C3 1.389(3) .
C2 H2 0.9300 .
C3 C4 1.385(3) .
C3 C6 1.505(3) .
C4 C5 1.382(3) .
C4 H4 0.9300 .
C5 N1 1.344(3) .
C5 H5 0.9300 .
C6 O1 1.214(2) .
C6 C7 1.499(3) .
C7 C11 1.392(3) .
C7 C8 1.394(3) .
C8 C9 1.379(3) .
C8 H8 0.9300 .
C9 N2 1.346(3) .
C9 H9 0.9300 .
C10 N2 1.337(3) .
C10 C11 1.391(3) .
C10 H10 0.9300 .
C11 H11 0.9300 .
C12 N3 1.347(3) .
C12 C13 1.379(3) .
C12 H21 0.9300 .
C13 C14 1.392(3) .
C13 H22 0.9300 .
C14 C15 1.385(3) .
C14 C17 1.504(3) .
C15 C16 1.381(3) .
C15 H24 0.9300 .
C16 N3 1.339(3) .
C16 H25 0.9300 .
C17 O2 1.218(2) .
C17 C18 1.499(3) .
C18 C22 1.388(3) .
C18 C19 1.391(3) .
C19 C20 1.385(3) .
C19 H28 0.9300 .
C20 N4 1.344(3) .
C20 H29 0.9300 .
C21 N4 1.338(3) .
C21 C22 1.386(3) .
C21 H30 0.9300 .
C22 H31 0.9300 .
N1 Ag1 2.2332(17) .
N3 Ag1 2.2122(17) .
N4 Ag1 2.3860(17) 2_756
Ag1 N4 2.3860(17) 2_746
B1 F1 1.374(3) .
B1 F2 1.381(3) .
B1 F4 1.396(3) .
B1 F3 1.402(3) .
